data_7040603
loop_
_publ_author_name
'Kuznetsov, Denis A.'
'Bazhenova, Tamara A.'
'Fedyanin, Ivan V.'
'Martynenko, Vyacheslav M.'
'Shestakov, Alexander F.'
'Petrova, Galina N.'
'Komarova, Natal'ya S.'

_publ_contact_author_email octy@xrlab.ineos.ac.ru
_publ_contact_author_name 'Fedyanin, Ivan V.'
_publ_section_title
;
 Tri-, tetra-, and hexanuclear mixed-valence molybdenum clusters:
 structural diversity and catalysis of acetylene hydrogenation.
;
_journal_issue 41
_journal_name_full 'Dalton transactions (Cambridge, England : 2003)'
_journal_page_first 16309
_journal_page_last 16316
_journal_paper_doi 10.1039/c6dt02965e
_journal_volume 45
_journal_year 2016
_chemical_formula_moiety 'C12 H38 Cl4 Mo6 O18'
_chemical_formula_sum 'C12 H38 Cl4 Mo6 O18'
_chemical_formula_weight 1187.86
_space_group_crystal_system monoclinic
_space_group_IT_number 14
_space_group_name_Hall '-P 2yn'
_space_group_name_H-M_alt 'P 1 21/n 1'
_symmetry_space_group_name_Hall '-P 2yn'
_symmetry_space_group_name_H-M 'P 1 21/n 1'
_atom_sites_solution_hydrogens mixed
_audit_creation_method 'Modified SHELXL output'
_audit_update_record
;
2016-07-26 deposited with the CCDC.
2016-09-08 downloaded from the CCDC.
;
_cell_angle_alpha 90
_cell_angle_beta 103.0060(10)
_cell_angle_gamma 90
_cell_formula_units_Z 2
_cell_length_a 12.0042(6)
_cell_length_b 9.5495(5)
_cell_length_c 14.9585(8)
_cell_measurement_reflns_used 9892
_cell_measurement_temperature 120(2)
_cell_measurement_theta_max 30.49
_cell_measurement_theta_min 2.47
_cell_volume 1670.76(15)
_computing_cell_refinement 'Bruker SAINT'
_computing_data_collection 'Bruker APEX2'
_computing_data_reduction 'Bruker SAINT'
_computing_molecular_graphics 'SHELXTL (Sheldrick, 2008)'
_computing_publication_material 'SHELXTL (Sheldrick, 2008)'
_computing_structure_refinement 'SHELXL (Sheldrick, 2015b)'
_computing_structure_solution 'SHELXT (Sheldrick, 2015a)'
_diffrn_ambient_temperature 120(2)
_diffrn_detector_type 'Bruker APEX II CCD area detector'
_diffrn_measured_fraction_theta_full 1.000
_diffrn_measured_fraction_theta_max 1.000
_diffrn_measurement_device_type 'Bruker SMART APEX II diffractometer'
_diffrn_measurement_method '\o scans'
_diffrn_radiation_type MoK\a
_diffrn_radiation_wavelength 0.71073
_diffrn_reflns_av_R_equivalents 0.0407
_diffrn_reflns_av_unetI/netI 0.0259
_diffrn_reflns_Laue_measured_fraction_full 1.000
_diffrn_reflns_Laue_measured_fraction_max 1.000
_diffrn_reflns_limit_h_max 16
_diffrn_reflns_limit_h_min -16
_diffrn_reflns_limit_k_max 13
_diffrn_reflns_limit_k_min -13
_diffrn_reflns_limit_l_max 21
_diffrn_reflns_limit_l_min -21
_diffrn_reflns_number 28885
_diffrn_reflns_point_group_measured_fraction_full 1.000
_diffrn_reflns_point_group_measured_fraction_max 1.000
_diffrn_reflns_theta_full 25.242
_diffrn_reflns_theta_max 29.999
_diffrn_reflns_theta_min 1.972
_exptl_absorpt_coefficient_mu 2.569
_exptl_absorpt_correction_T_max 0.172
_exptl_absorpt_correction_T_min 0.118
_exptl_absorpt_correction_type multi-scan
_exptl_absorpt_process_details 'Bruker SADABS'
_exptl_crystal_colour brown
_exptl_crystal_density_diffrn 2.361
_exptl_crystal_description prism
_exptl_crystal_F_000 1148
_exptl_crystal_size_max 0.360
_exptl_crystal_size_mid 0.340
_exptl_crystal_size_min 0.220
_refine_diff_density_max 0.964
_refine_diff_density_min -1.401
_refine_diff_density_rms 0.135
_refine_ls_extinction_method none
_refine_ls_goodness_of_fit_ref 1.061
_refine_ls_hydrogen_treatment mixed
_refine_ls_matrix_type full
_refine_ls_number_parameters 191
_refine_ls_number_reflns 4869
_refine_ls_number_restraints 0
_refine_ls_restrained_S_all 1.061
_refine_ls_R_factor_all 0.0317
_refine_ls_R_factor_gt 0.0263
_refine_ls_shift/su_max 0.002
_refine_ls_shift/su_mean 0.000
_refine_ls_structure_factor_coef Fsqd
_refine_ls_weighting_details 'w=1/[\s^2^(Fo^2^)+(0.0250P)^2^+5.0000P] where P=(Fo^2^+2Fc^2^)/3'
_refine_ls_weighting_scheme calc
_refine_ls_wR_factor_gt 0.0658
_refine_ls_wR_factor_ref 0.0681
_reflns_number_gt 4346
_reflns_number_total 4869
_reflns_threshold_expression 'I > 2\s(I)'
_cod_data_source_file c6dt02965e2.cif
_cod_data_source_block dk150622
_cod_depositor_comments
;Adding full bibliography for 7040599--7040603.cif.

The following automatic conversions were performed:
data name '_publ_contact_name' replaced with
'_publ_contact_author_name' as specified in the replacement file
'/home/antanas/src/cod-tools/trunk/data/replacement-values/replacement_tags.lst'.

data
name '_publ_contact_email' replaced with '_publ_contact_author_email'
as specified in the replacement file
'/home/antanas/src/cod-tools/trunk/data/replacement-values/replacement_tags.lst'.

Automatic conversion script
Id: cif_correct_tags 4998 2017-03-02 13:24:31Z antanas 
;
_cod_database_code 7040603
_shelx_shelxl_version_number 2014/7
_shelx_space_group_comment
;
The symmetry employed for this shelxl refinement is uniquely defined
by the following loop, which should always be used as a source of
symmetry information in preference to the above space-group names.
They are only intended as comments.
;
_shelx_estimated_absorpt_t_min 0.458
_shelx_estimated_absorpt_t_max 0.602

loop_
_space_group_symop_operation_xyz
'x, y, z'
'-x+1/2, y+1/2, -z+1/2'
'-x, -y, -z'
'x-1/2, -y-1/2, z-1/2'

loop_
_atom_site_label
_atom_site_type_symbol
_atom_site_fract_x
_atom_site_fract_y
_atom_site_fract_z
_atom_site_U_iso_or_equiv
_atom_site_adp_type
_atom_site_occupancy
_atom_site_site_symmetry_order
_atom_site_calc_flag
_atom_site_refinement_flags_posn
_atom_site_refinement_flags_adp
Mo1 Mo 0.51119(2) 0.59535(2) 0.56197(2) 0.01095(6) Uani 1 1 d . .
Mo2 Mo 0.30625(2) 0.49823(3) 0.49036(2) 0.01348(6) Uani 1 1 d . .
Mo3 Mo 0.41771(2) 0.38325(3) 0.71058(2) 0.01921(7) Uani 1 1 d . .
Cl1 Cl 0.58485(7) 0.83266(8) 0.59893(5) 0.02133(15) Uani 1 1 d . .
Cl2 Cl 0.12237(7) 0.59267(10) 0.41838(6) 0.02942(18) Uani 1 1 d . .
O1 O 0.45076(17) 0.3950(2) 0.56594(13) 0.0127(4) Uani 1 1 d . .
O2 O 0.66503(18) 0.5213(2) 0.63414(14) 0.0176(4) Uani 1 1 d . .
O3 O 0.36143(18) 0.6930(2) 0.50591(14) 0.0155(4) Uani 1 1 d . .
O4 O 0.46873(19) 0.5882(2) 0.69074(14) 0.0173(4) Uani 1 1 d . .
O5 O 0.2268(2) 0.2972(3) 0.46278(18) 0.0240(5) Uani 1 1 d . .
H5 H 0.263(4) 0.245(4) 0.450(3) 0.020(11) Uiso 1 1 d . .
O6 O 0.26667(18) 0.4810(2) 0.60994(15) 0.0171(4) Uani 1 1 d . .
O7 O 0.3417(2) 0.2143(2) 0.67249(17) 0.0252(5) Uani 1 1 d . .
O8 O 0.3635(2) 0.4261(3) 0.80236(17) 0.0293(6) Uani 1 1 d . .
O9 O 0.5514(2) 0.3196(3) 0.75381(17) 0.0283(5) Uani 1 1 d . .
C2 C 0.7329(3) 0.5422(5) 0.7253(2) 0.0293(8) Uani 1 1 d . .
H2A H 0.7768 0.4571 0.7459 0.044 Uiso 1 1 calc R U
H2B H 0.6826 0.5630 0.7670 0.044 Uiso 1 1 calc R U
H2C H 0.7854 0.6207 0.7253 0.044 Uiso 1 1 calc R U
C3 C 0.3325(3) 0.8151(4) 0.4491(3) 0.0289(8) Uani 1 1 d . .
H3A H 0.2515 0.8376 0.4432 0.043 Uiso 1 1 calc R U
H3B H 0.3467 0.7965 0.3882 0.043 Uiso 1 1 calc R U
H3C H 0.3795 0.8943 0.4771 0.043 Uiso 1 1 calc R U
C4 C 0.4234(3) 0.7073(4) 0.7302(2) 0.0255(7) Uani 1 1 d . .
H4A H 0.3975 0.6777 0.7849 0.038 Uiso 1 1 calc R U
H4B H 0.3588 0.7466 0.6852 0.038 Uiso 1 1 calc R U
H4C H 0.4832 0.7786 0.7474 0.038 Uiso 1 1 calc R U
C5 C 0.1250(3) 0.2409(4) 0.4841(3) 0.0319(8) Uani 1 1 d . .
H5A H 0.0919 0.1705 0.4381 0.048 Uiso 1 1 calc R U
H5B H 0.0697 0.3165 0.4837 0.048 Uiso 1 1 calc R U
H5C H 0.1440 0.1974 0.5449 0.048 Uiso 1 1 calc R U
C6 C 0.1658(3) 0.5213(4) 0.6394(3) 0.0285(7) Uani 1 1 d . .
H6A H 0.1091 0.5580 0.5870 0.043 Uiso 1 1 calc R U
H6B H 0.1851 0.5938 0.6867 0.043 Uiso 1 1 calc R U
H6C H 0.1342 0.4396 0.6646 0.043 Uiso 1 1 calc R U
C7 C 0.3923(4) 0.0913(4) 0.6453(3) 0.0330(8) Uani 1 1 d . .
H7A H 0.3369 0.0144 0.6371 0.049 Uiso 1 1 calc R U
H7B H 0.4599 0.0661 0.6927 0.049 Uiso 1 1 calc R U
H7C H 0.4149 0.1089 0.5873 0.049 Uiso 1 1 calc R U

loop_
_atom_site_aniso_label
_atom_site_aniso_U_11
_atom_site_aniso_U_22
_atom_site_aniso_U_33
_atom_site_aniso_U_23
_atom_site_aniso_U_13
_atom_site_aniso_U_12
Mo1 0.01325(11) 0.01044(11) 0.00876(10) -0.00043(8) 0.00166(8) -0.00031(8)
Mo2 0.01181(11) 0.01622(12) 0.01202(11) 0.00073(8) 0.00185(8) 0.00033(8)
Mo3 0.02501(14) 0.01837(13) 0.01522(12) 0.00277(9) 0.00659(10) 0.00165(10)
Cl1 0.0295(4) 0.0147(3) 0.0214(4) -0.0054(3) 0.0091(3) -0.0060(3)
Cl2 0.0146(3) 0.0437(5) 0.0282(4) 0.0069(4) 0.0010(3) 0.0070(3)
O1 0.0156(9) 0.0114(9) 0.0112(9) 0.0006(7) 0.0034(7) -0.0003(7)
O2 0.0154(10) 0.0249(11) 0.0104(9) -0.0008(8) -0.0014(8) -0.0001(8)
O3 0.0178(10) 0.0129(9) 0.0161(10) 0.0037(8) 0.0041(8) 0.0041(8)
O4 0.0230(11) 0.0179(10) 0.0121(9) -0.0016(8) 0.0067(8) 0.0006(8)
O5 0.0202(12) 0.0245(13) 0.0288(13) -0.0085(10) 0.0088(10) -0.0075(10)
O6 0.0154(10) 0.0198(10) 0.0178(10) -0.0001(8) 0.0072(8) 0.0000(8)
O7 0.0314(13) 0.0170(11) 0.0298(13) 0.0029(9) 0.0121(10) -0.0014(9)
O8 0.0419(15) 0.0273(13) 0.0231(12) 0.0024(10) 0.0166(11) 0.0028(11)
O9 0.0314(13) 0.0300(13) 0.0226(12) 0.0063(10) 0.0044(10) 0.0058(11)
C2 0.0232(17) 0.049(2) 0.0115(14) -0.0031(14) -0.0055(12) -0.0025(15)
C3 0.0316(18) 0.0209(16) 0.0311(18) 0.0117(14) 0.0006(14) 0.0072(14)
C4 0.0376(19) 0.0179(15) 0.0257(16) -0.0068(12) 0.0171(14) -0.0032(13)
C5 0.0282(18) 0.037(2) 0.033(2) -0.0044(16) 0.0120(15) -0.0139(15)
C6 0.0208(16) 0.043(2) 0.0243(17) 0.0006(15) 0.0108(13) 0.0053(15)
C7 0.053(2) 0.0193(16) 0.0325(19) 0.0003(14) 0.0223(18) 0.0013(16)

loop_
_atom_type_symbol
_atom_type_description
_atom_type_scat_dispersion_real
_atom_type_scat_dispersion_imag
_atom_type_scat_source
C C 0.0033 0.0016 'International Tables Vol C Tables 4.2.6.8 and 6.1.1.4'
H H 0.0000 0.0000 'International Tables Vol C Tables 4.2.6.8 and 6.1.1.4'
O O 0.0106 0.0060 'International Tables Vol C Tables 4.2.6.8 and 6.1.1.4'
Cl Cl 0.1484 0.1585 'International Tables Vol C Tables 4.2.6.8 and 6.1.1.4'
Mo Mo -1.6832 0.6857 'International Tables Vol C Tables 4.2.6.8 and 6.1.1.4'

loop_
_geom_angle_atom_site_label_1
_geom_angle_atom_site_label_2
_geom_angle_atom_site_label_3
_geom_angle
_geom_angle_site_symmetry_1
_geom_angle_site_symmetry_3
O3 Mo1 O2 170.83(9) . .
O3 Mo1 O1 98.88(8) . .
O2 Mo1 O1 86.88(9) . .
O3 Mo1 O1 87.52(8) . 3_666
O2 Mo1 O1 98.21(8) . 3_666
O1 Mo1 O1 102.81(7) . 3_666
O3 Mo1 O4 91.06(9) . .
O2 Mo1 O4 83.19(9) . .
O1 Mo1 O4 77.46(8) . .
O1 Mo1 O4 178.58(8) 3_666 .
O3 Mo1 Cl1 84.80(6) . .
O2 Mo1 Cl1 87.90(7) . .
O1 Mo1 Cl1 165.46(6) . .
O1 Mo1 Cl1 91.36(6) 3_666 .
O4 Mo1 Cl1 88.45(6) . .
O3 Mo1 Mo1 95.07(6) . 3_666
O2 Mo1 Mo1 94.09(6) . 3_666
O1 Mo1 Mo1 51.66(6) . 3_666
O1 Mo1 Mo1 51.15(6) 3_666 3_666
O4 Mo1 Mo1 129.11(6) . 3_666
Cl1 Mo1 Mo1 142.39(2) . 3_666
O3 Mo1 Mo2 48.07(6) . .
O2 Mo1 Mo2 138.30(7) . .
O1 Mo1 Mo2 51.44(6) . .
O1 Mo1 Mo2 91.15(6) 3_666 .
O4 Mo1 Mo2 87.94(6) . .
Cl1 Mo1 Mo2 132.62(2) . .
Mo1 Mo1 Mo2 61.206(11) 3_666 .
O3 Mo1 Mo2 138.48(6) . 3_666
O2 Mo1 Mo2 47.84(6) . 3_666
O1 Mo1 Mo2 90.88(6) . 3_666
O1 Mo1 Mo2 50.97(6) 3_666 3_666
O4 Mo1 Mo2 130.45(6) . 3_666
Cl1 Mo1 Mo2 95.65(2) . 3_666
Mo1 Mo1 Mo2 60.378(11) 3_666 3_666
Mo2 Mo1 Mo2 121.584(11) . 3_666
O6 Mo2 O3 96.63(9) . .
O6 Mo2 O2 169.05(10) . 3_666
O3 Mo2 O2 94.31(9) . 3_666
O6 Mo2 O1 78.99(8) . .
O3 Mo2 O1 99.51(8) . .
O2 Mo2 O1 99.51(8) 3_666 .
O6 Mo2 O5 84.94(9) . .
O3 Mo2 O5 172.73(9) . .
O2 Mo2 O5 84.17(9) 3_666 .
O1 Mo2 O5 87.75(9) . .
O6 Mo2 Cl2 93.07(7) . .
O3 Mo2 Cl2 87.08(7) . .
O2 Mo2 Cl2 87.18(7) 3_666 .
O1 Mo2 Cl2 170.15(6) . .
O5 Mo2 Cl2 85.74(8) . .
O6 Mo2 Mo1 93.13(6) . .
O3 Mo2 Mo1 50.08(6) . .
O2 Mo2 Mo1 94.11(6) 3_666 .
O1 Mo2 Mo1 50.08(6) . .
O5 Mo2 Mo1 137.05(7) . .
Cl2 Mo2 Mo1 137.15(3) . .
O6 Mo2 Mo1 129.04(6) . 3_666
O3 Mo2 Mo1 94.30(6) . 3_666
O2 Mo2 Mo1 50.00(6) 3_666 3_666
O1 Mo2 Mo1 50.11(5) . 3_666
O5 Mo2 Mo1 90.16(7) . 3_666
Cl2 Mo2 Mo1 137.17(2) . 3_666
Mo1 Mo2 Mo1 58.415(10) . 3_666
O8 Mo3 O9 106.20(13) . .
O8 Mo3 O7 101.77(12) . .
O9 Mo3 O7 99.27(12) . .
O8 Mo3 O4 93.84(11) . .
O9 Mo3 O4 96.13(11) . .
O7 Mo3 O4 153.98(10) . .
O8 Mo3 O6 92.46(11) . .
O9 Mo3 O6 159.90(10) . .
O7 Mo3 O6 83.78(10) . .
O4 Mo3 O6 74.80(8) . .
O8 Mo3 O1 158.92(10) . .
O9 Mo3 O1 91.57(10) . .
O7 Mo3 O1 86.05(9) . .
O4 Mo3 O1 72.64(8) . .
O6 Mo3 O1 68.72(7) . .
Mo1 O1 Mo1 77.19(7) . 3_666
Mo1 O1 Mo2 78.48(7) . .
Mo1 O1 Mo2 78.92(7) 3_666 .
Mo1 O1 Mo3 102.16(8) . .
Mo1 O1 Mo3 177.28(11) 3_666 .
Mo2 O1 Mo3 103.58(8) . .
C2 O2 Mo2 136.5(2) . 3_666
C2 O2 Mo1 134.9(2) . .
Mo2 O2 Mo1 82.16(8) 3_666 .
C3 O3 Mo2 131.7(2) . .
C3 O3 Mo1 133.6(2) . .
Mo2 O3 Mo1 81.84(8) . .
C4 O4 Mo3 122.02(19) . .
C4 O4 Mo1 122.73(19) . .
Mo3 O4 Mo1 107.43(9) . .
C5 O5 Mo2 131.1(2) . .
C5 O5 H5 113(3) . .
Mo2 O5 H5 114(3) . .
C6 O6 Mo2 130.9(2) . .
C6 O6 Mo3 120.6(2) . .
Mo2 O6 Mo3 108.49(9) . .
C7 O7 Mo3 125.9(2) . .
O2 C2 H2A 109.5 . .
O2 C2 H2B 109.5 . .
H2A C2 H2B 109.5 . .
O2 C2 H2C 109.5 . .
H2A C2 H2C 109.5 . .
H2B C2 H2C 109.5 . .
O3 C3 H3A 109.5 . .
O3 C3 H3B 109.5 . .
H3A C3 H3B 109.5 . .
O3 C3 H3C 109.5 . .
H3A C3 H3C 109.5 . .
H3B C3 H3C 109.5 . .
O4 C4 H4A 109.5 . .
O4 C4 H4B 109.5 . .
H4A C4 H4B 109.5 . .
O4 C4 H4C 109.5 . .
H4A C4 H4C 109.5 . .
H4B C4 H4C 109.5 . .
O5 C5 H5A 109.5 . .
O5 C5 H5B 109.5 . .
H5A C5 H5B 109.5 . .
O5 C5 H5C 109.5 . .
H5A C5 H5C 109.5 . .
H5B C5 H5C 109.5 . .
O6 C6 H6A 109.5 . .
O6 C6 H6B 109.5 . .
H6A C6 H6B 109.5 . .
O6 C6 H6C 109.5 . .
H6A C6 H6C 109.5 . .
H6B C6 H6C 109.5 . .
O7 C7 H7A 109.5 . .
O7 C7 H7B 109.5 . .
H7A C7 H7B 109.5 . .
O7 C7 H7C 109.5 . .
H7A C7 H7C 109.5 . .
H7B C7 H7C 109.5 . .

loop_
_geom_bond_atom_site_label_1
_geom_bond_atom_site_label_2
_geom_bond_distance
_geom_bond_site_symmetry_2
Mo1 O3 2.031(2) .
Mo1 O2 2.044(2) .
Mo1 O1 2.052(2) .
Mo1 O1 2.067(2) 3_666
Mo1 O4 2.102(2) .
Mo1 Cl1 2.4501(8) .
Mo1 Mo1 2.5692(5) 3_666
Mo1 Mo2 2.6218(4) .
Mo1 Mo2 2.6431(4) 3_666
Mo2 O6 1.958(2) .
Mo2 O3 1.971(2) .
Mo2 O2 1.978(2) 3_666
Mo2 O1 2.092(2) .
Mo2 O5 2.142(2) .
Mo2 Cl2 2.4031(8) .
Mo2 Mo1 2.6431(4) 3_666
Mo3 O8 1.696(2) .
Mo3 O9 1.702(3) .
Mo3 O7 1.878(2) .
Mo3 O4 2.092(2) .
Mo3 O6 2.280(2) .
Mo3 O1 2.288(2) .
O1 Mo1 2.067(2) 3_666
O2 C2 1.436(4) .
O2 Mo2 1.978(2) 3_666
O3 C3 1.439(4) .
O4 C4 1.443(4) .
O5 C5 1.434(4) .
O5 H5 0.72(4) .
O6 C6 1.431(4) .
O7 C7 1.423(4) .
C2 H2A 0.9800 .
C2 H2B 0.9800 .
C2 H2C 0.9800 .
C3 H3A 0.9800 .
C3 H3B 0.9800 .
C3 H3C 0.9800 .
C4 H4A 0.9800 .
C4 H4B 0.9800 .
C4 H4C 0.9800 .
C5 H5A 0.9800 .
C5 H5B 0.9800 .
C5 H5C 0.9800 .
C6 H6A 0.9800 .
C6 H6B 0.9800 .
C6 H6C 0.9800 .
C7 H7A 0.9800 .
C7 H7B 0.9800 .
C7 H7C 0.9800 .

loop_
_geom_hbond_atom_site_label_D
_geom_hbond_atom_site_label_H
_geom_hbond_atom_site_label_A
_geom_hbond_distance_DH
_geom_hbond_distance_HA
_geom_hbond_distance_DA
_geom_hbond_angle_DHA
_geom_hbond_site_symmetry_A
O5 H5 Cl1 0.72(4) 2.24(4) 2.905(3) 154(4) 3_666

loop_
_geom_torsion_atom_site_label_1
_geom_torsion_atom_site_label_2
_geom_torsion_atom_site_label_3
_geom_torsion_atom_site_label_4
_geom_torsion
O8 Mo3 O7 C7 -136.7(3)
O9 Mo3 O7 C7 -27.8(3)
O4 Mo3 O7 C7 97.7(3)
O6 Mo3 O7 C7 132.1(3)
O1 Mo3 O7 C7 63.1(3)
